data_4113309
loop_
_publ_author_name
'Ryo Sekiya'
'Shin-ichi Nishikiori'
'Katsuyuki Ogura'

_publ_contact_author_address
;
Department of Basic Science,
Graduate School of Arts and Sciences,
The University of Tokyo,
Komaba3-8-1, Meguro, Tokyo 153-8902, Japan
;
_publ_contact_author_email csekiya@mail.ecc.u-tokyo.ac.jp
_publ_contact_author_fax +81-3-5454-6569
_publ_contact_author_name 'Sekiya, Ryoi'
_publ_contact_author_phone +81-3-5454-6569
_publ_section_title
;
 Crystalline Inclusion Compounds Constructed through Self-Assembly of
 Isonicotinic Acid and Thiocyanato Coordination Bridges
;
_journal_name_full 'Journal of the American Chemical Society'
_journal_page_first 16587
_journal_page_last 16600
_journal_paper_doi 10.1021/ja0463280
_journal_volume 126
_journal_year 2004
_chemical_formula_moiety 'C22.10 H15.40 N4 Ni O4 S2'
_chemical_formula_sum 'C22.1 H15.4 N4 Ni O4 S2'
_chemical_formula_weight 523.81
_chemical_name_systematic
;
catena-bis(N-isonicotinic acid)nickel(II)
-bis(/m-thiocyanato-N,N',S,S')(naphthacene)0.45
;
_space_group_IT_number 2
_symmetry_cell_setting triclinic
_symmetry_space_group_name_Hall '-P 1'
_symmetry_space_group_name_H-M 'P -1'
_atom_sites_solution_hydrogens geom
_atom_sites_solution_primary direct
_atom_sites_solution_secondary difmap
_audit_creation_date 'Apr 19 12:58:11 2002'
_audit_creation_method WinGX
_cell_angle_alpha 100.256(8)
_cell_angle_beta 51.497(8)
_cell_angle_gamma 100.532(4)
_cell_formula_units_Z 2
_cell_length_a 7.1019(11)
_cell_length_b 11.068(2)
_cell_length_c 16.4866(19)
_cell_measurement_temperature 293(2)
_cell_measurement_theta_max 29.98
_cell_measurement_theta_min 1.58
_cell_volume 993.6(3)
_computing_cell_refinement RAPID-AUTO
_computing_data_collection RAPID-AUTO
_computing_structure_refinement 'SHELXL-97 (Sheldrick, 1997)'
_computing_structure_solution 'SHELXS-97 (Sheldrick, 1997)'
_diffrn_ambient_temperature 293(2)
_diffrn_measurement_device_type 'Rigaku RAXIS-RAPID'
_diffrn_measurement_method \w
_diffrn_radiation_monochromator graphite
_diffrn_radiation_type MoK\a
_diffrn_radiation_wavelength 0.71069
_diffrn_reflns_av_R_equivalents 0.0287
_diffrn_reflns_av_sigmaI/netI 0.0394
_diffrn_reflns_limit_h_max 0
_diffrn_reflns_limit_h_min -9
_diffrn_reflns_limit_k_max 15
_diffrn_reflns_limit_k_min -14
_diffrn_reflns_limit_l_max 17
_diffrn_reflns_limit_l_min -23
_diffrn_reflns_number 5634
_diffrn_reflns_theta_max 29.98
_diffrn_reflns_theta_min 1.58
_exptl_absorpt_coefficient_mu 1.229
_exptl_absorpt_correction_T_max 1
_exptl_absorpt_correction_T_min 0.8974
_exptl_absorpt_correction_type numerical
_exptl_crystal_colour orange
_exptl_crystal_density_diffrn 1.751
_exptl_crystal_F_000 536
_exptl_crystal_size_max 0.15
_exptl_crystal_size_mid 0.10
_exptl_crystal_size_min 0.05
_refine_diff_density_max 2.509
_refine_diff_density_min -0.899
_refine_diff_density_rms 0.276
_refine_ls_extinction_method none
_refine_ls_goodness_of_fit_obs 1.147
_refine_ls_hydrogen_treatment mixed
_refine_ls_matrix_type full
_refine_ls_number_parameters 229
_refine_ls_number_reflns 5634
_refine_ls_number_restraints 0
_refine_ls_restrained_S_all 1.147
_refine_ls_R_factor_all 0.1076
_refine_ls_R_factor_obs 0.0753
_refine_ls_shift/esd_max 0.00
_refine_ls_shift/esd_mean 0.00
_refine_ls_structure_factor_coef Fsqd
_refine_ls_weighting_details 'calc w=1/[\s^2^(Fo^2^)+(0.1637P)^2^+1.7047P] where P=(Fo^2^+2Fc^2^)/3'
_refine_ls_weighting_scheme calc
_refine_ls_wR_factor_all 0.2834
_refine_ls_wR_factor_obs 0.2547
_reflns_number_observed 4080
_reflns_number_total 5634
_reflns_observed_criterion >2sigma(I)
_cod_data_source_file ja0463280si20040622_121024.cif
_cod_data_source_block naphthacene
_cod_original_formula_sum 'C22.10 H15.40 N4 Ni O4 S2'
_cod_database_code 4113309

loop_
_symmetry_equiv_pos_as_xyz
'x, y, z'
'-x, -y, -z'

loop_
_atom_site_aniso_label
_atom_site_aniso_U_11
_atom_site_aniso_U_22
_atom_site_aniso_U_33
_atom_site_aniso_U_23
_atom_site_aniso_U_13
_atom_site_aniso_U_12
Ni1 0.0310(5) 0.0198(4) 0.0298(5) -0.0032(3) -0.0206(4) 0.0091(3)
Ni2 0.0332(5) 0.0187(4) 0.0341(5) -0.0050(3) -0.0230(4) 0.0093(3)
S2 0.0330(7) 0.0220(6) 0.0589(9) 0.0007(5) -0.0260(6) 0.0094(5)
S1 0.0358(7) 0.0238(6) 0.0532(9) -0.0006(5) -0.0197(6) 0.0120(5)
C2 0.029(2) 0.024(2) 0.033(2) -0.0008(17) -0.021(2) 0.0060(18)
N2 0.036(2) 0.028(2) 0.041(2) -0.0023(17) -0.026(2) 0.0077(17)
C1 0.028(2) 0.026(2) 0.029(2) -0.0012(17) -0.0178(19) 0.0047(18)
N1 0.034(2) 0.0208(19) 0.041(2) -0.0012(16) -0.024(2) 0.0057(16)
N11 0.036(2) 0.037(2) 0.033(2) -0.0032(17) -0.0229(19) 0.0120(19)
O22 0.069(3) 0.068(3) 0.047(3) -0.026(2) -0.044(3) 0.032(3)
N21 0.033(2) 0.032(2) 0.039(2) -0.0050(18) -0.024(2) 0.0090(18)
O11 0.063(3) 0.094(4) 0.047(3) -0.027(3) -0.044(3) 0.035(3)
C23 0.038(3) 0.042(3) 0.029(2) -0.003(2) -0.022(2) 0.008(2)
C13 0.038(3) 0.050(3) 0.035(3) -0.005(2) -0.026(2) 0.011(2)
O21 0.062(3) 0.116(5) 0.055(3) -0.030(3) -0.047(3) 0.033(3)
C24 0.047(3) 0.051(3) 0.036(3) -0.017(2) -0.028(3) 0.023(3)
C16 0.043(3) 0.060(4) 0.036(3) -0.012(3) -0.028(3) 0.015(3)
O12 0.055(3) 0.102(4) 0.044(3) -0.025(3) -0.034(3) 0.028(3)
C22 0.037(3) 0.053(4) 0.038(3) -0.006(2) -0.026(3) 0.012(3)
C26 0.044(3) 0.055(4) 0.034(3) -0.005(2) -0.026(3) 0.010(3)
C12 0.041(3) 0.071(4) 0.039(3) -0.014(3) -0.029(3) 0.029(3)
C21 0.040(3) 0.043(3) 0.042(3) -0.011(2) -0.029(3) 0.016(2)
C15 0.032(3) 0.071(4) 0.036(3) -0.010(3) -0.023(2) 0.018(3)
C25 0.047(3) 0.051(3) 0.043(3) -0.018(3) -0.034(3) 0.024(3)
C14 0.035(3) 0.074(5) 0.036(3) -0.008(3) -0.024(3) 0.016(3)
C11 0.042(3) 0.063(4) 0.033(3) -0.013(3) -0.025(2) 0.027(3)

loop_
_atom_site_label
_atom_site_type_symbol
_atom_site_fract_x
_atom_site_fract_y
_atom_site_fract_z
_atom_site_U_iso_or_equiv
_atom_site_thermal_displace_type
_atom_site_occupancy
_atom_site_symmetry_multiplicity
_atom_site_calc_flag
_atom_site_refinement_flags
Ni1 Ni 0 0 0 0.0252(2) Uani 1 2 d S
Ni2 Ni 0 0.5 0 0.0270(3) Uani 1 2 d S
S2 S 0.3759(3) 0.14193(12) -0.07480(13) 0.0387(4) Uani 1 1 d .
S1 S -0.3947(3) 0.36777(13) 0.11390(13) 0.0418(4) Uani 1 1 d .
C2 C 0.2695(9) 0.2747(4) -0.0441(4) 0.0277(9) Uani 1 1 d .
N2 N 0.1978(9) 0.3695(4) -0.0260(4) 0.0333(9) Uani 1 1 d .
C1 C -0.2916(9) 0.2319(5) 0.0787(4) 0.0277(9) Uani 1 1 d .
N1 N -0.2165(8) 0.1380(4) 0.0540(4) 0.0316(9) Uani 1 1 d .
N11 N -0.0489(9) 0.0217(4) 0.1436(4) 0.0335(9) Uani 1 1 d .
O22 O 0.1306(10) 0.1781(5) 0.5560(4) 0.0561(13) Uani 1 1 d .
N21 N 0.0149(8) 0.4228(4) 0.8676(4) 0.0336(10) Uani 1 1 d .
O11 O 0.1175(10) 0.1021(6) 0.3997(4) 0.0616(15) Uani 1 1 d .
H211 H 0.0986 0.1236 0.4544 0.092 Uiso 1 1 calc R
C23 C -0.0123(10) 0.3078(5) 0.7111(4) 0.0354(11) Uani 1 1 d .
C13 C -0.0733(11) 0.0740(6) 0.3206(4) 0.0385(12) Uani 1 1 d .
O21 O -0.2195(10) 0.2577(6) 0.6393(4) 0.0717(18) Uani 1 1 d .
H221 H -0.2154 0.2185 0.5912 0.108 Uiso 1 1 calc R
C24 C 0.1720(12) 0.2874(6) 0.7124(5) 0.0424(14) Uani 1 1 d .
H24 H 0.2877 0.2345 0.6615 0.051 Uiso 1 1 calc R
C16 C -0.0758(12) 0.1093(7) 0.4133(5) 0.0444(14) Uani 1 1 d .
O12 O -0.2648(10) 0.1438(6) 0.4973(4) 0.0659(16) Uani 1 1 d .
C22 C -0.1757(11) 0.3877(6) 0.7857(5) 0.0414(13) Uani 1 1 d .
H22 H -0.2982 0.4042 0.7849 0.05 Uiso 1 1 calc R
C26 C -0.0337(12) 0.2426(6) 0.6294(5) 0.0437(14) Uani 1 1 d .
C12 C 0.1309(12) 0.0324(7) 0.2282(5) 0.0462(15) Uani 1 1 d .
H12 H 0.2641 0.0214 0.2236 0.055 Uiso 1 1 calc R
C21 C -0.1575(11) 0.4442(6) 0.8632(5) 0.0392(13) Uani 1 1 d .
H21 H -0.2694 0.4989 0.9138 0.047 Uiso 1 1 calc R
C15 C -0.2490(11) 0.0579(7) 0.2349(5) 0.0448(15) Uani 1 1 d .
H15 H -0.3824 0.0643 0.2382 0.054 Uiso 1 1 calc R
C25 C 0.1803(12) 0.3474(6) 0.7911(5) 0.0429(14) Uani 1 1 d .
H25 H 0.3062 0.3352 0.7913 0.051 Uiso 1 1 calc R
C14 C -0.2695(11) 0.0862(7) 0.3248(5) 0.0470(15) Uani 1 1 d .
H14 H -0.4115 0.1128 0.3866 0.056 Uiso 1 1 calc R
C11 C 0.1349(11) 0.0070(6) 0.1421(5) 0.0434(14) Uani 1 1 d .
H11 H 0.2734 -0.0219 0.0797 0.052 Uiso 1 1 calc R

loop_
_atom_type_symbol
_atom_type_description
_atom_type_scat_dispersion_real
_atom_type_scat_dispersion_imag
_atom_type_scat_source
C C 0.0033 0.0016 'International Tables Vol C Tables 4.2.6.8 and 6.1.1.4'
H H 0 0 'International Tables Vol C Tables 4.2.6.8 and 6.1.1.4'
N N 0.0061 0.0033 'International Tables Vol C Tables 4.2.6.8 and 6.1.1.4'
O O 0.0106 0.006 'International Tables Vol C Tables 4.2.6.8 and 6.1.1.4'
S S 0.1246 0.1234 'International Tables Vol C Tables 4.2.6.8 and 6.1.1.4'
Ni Ni 0.3393 1.1124 'International Tables Vol C Tables 4.2.6.8 and 6.1.1.4'

loop_
_geom_angle_atom_site_label_1
_geom_angle_atom_site_label_2
_geom_angle_atom_site_label_3
_geom_angle
_geom_angle_site_symmetry_1
_geom_angle_site_symmetry_3
N1 Ni1 N1 180.0(3) 2 .
N1 Ni1 N11 90.44(18) 2 .
N1 Ni1 N11 89.56(18) . .
N1 Ni1 N11 89.56(18) 2 2
N1 Ni1 N11 90.44(18) . 2
N11 Ni1 N11 180.0(3) . 2
N1 Ni1 S2 94.07(13) 2 2
N1 Ni1 S2 85.93(13) . 2
N11 Ni1 S2 91.13(14) . 2
N11 Ni1 S2 88.87(14) 2 2
N1 Ni1 S2 85.93(13) 2 .
N1 Ni1 S2 94.07(13) . .
N11 Ni1 S2 88.87(14) . .
N11 Ni1 S2 91.13(14) 2 .
S2 Ni1 S2 180.00(5) 2 .
N2 Ni2 N2 180.0(3) . 2_565
N2 Ni2 N21 89.97(18) . 1_554
N2 Ni2 N21 90.03(18) 2_565 1_554
N2 Ni2 N21 90.03(18) . 2_566
N2 Ni2 N21 89.97(18) 2_565 2_566
N21 Ni2 N21 180.0000(10) 1_554 2_566
N2 Ni2 S1 92.60(14) . .
N2 Ni2 S1 87.40(14) 2_565 .
N21 Ni2 S1 88.99(14) 1_554 .
N21 Ni2 S1 91.01(14) 2_566 .
N2 Ni2 S1 87.40(14) . 2_565
N2 Ni2 S1 92.60(14) 2_565 2_565
N21 Ni2 S1 91.01(14) 1_554 2_565
N21 Ni2 S1 88.99(14) 2_566 2_565
S1 Ni2 S1 180.00(5) . 2_565
C2 S2 Ni1 100.96(19) . .
C1 S1 Ni2 99.73(19) . .
N2 C2 S2 177.6(5) . .
C2 N2 Ni2 161.9(4) . .
N1 C1 S1 178.8(5) . .
C1 N1 Ni1 164.4(4) . .
C11 N11 C15 117.0(5) . .
C11 N11 Ni1 119.0(4) . .
C15 N11 Ni1 123.8(4) . .
C21 N21 C25 117.6(5) . .
C21 N21 Ni2 118.6(4) . 1_556
C25 N21 Ni2 123.7(4) . 1_556
C22 C23 C24 119.2(5) . .
C22 C23 C26 120.2(5) . .
C24 C23 C26 120.6(5) . .
C12 C13 C14 118.9(5) . .
C12 C13 C16 119.5(5) . .
C14 C13 C16 121.6(5) . .
C25 C24 C23 118.4(5) . .
O12 C16 O11 124.7(6) . .
O12 C16 C13 118.6(6) . .
O11 C16 C13 116.7(5) . .
C23 C22 C21 119.2(5) . .
O22 C26 O21 124.4(6) . .
O22 C26 C23 119.1(6) . .
O21 C26 C23 116.5(6) . .
C13 C12 C11 118.7(5) . .
N21 C21 C22 122.4(5) . .
N11 C15 C14 123.7(5) . .
N21 C25 C24 123.1(5) . .
C15 C14 C13 118.2(6) . .
N11 C11 C12 123.4(5) . .

loop_
_geom_bond_atom_site_label_1
_geom_bond_atom_site_label_2
_geom_bond_distance
_geom_bond_site_symmetry_2
Ni1 N1 2.040(4) 2
Ni1 N1 2.040(4) .
Ni1 N11 2.141(4) .
Ni1 N11 2.141(4) 2
Ni1 S2 2.4846(15) 2
Ni1 S2 2.4846(15) .
Ni2 N2 2.004(5) .
Ni2 N2 2.004(5) 2_565
Ni2 N21 2.141(4) 1_554
Ni2 N21 2.141(4) 2_566
Ni2 S1 2.5397(16) .
Ni2 S1 2.5397(16) 2_565
S2 C2 1.628(5) .
S1 C1 1.642(5) .
C2 N2 1.159(7) .
C1 N1 1.145(7) .
N11 C11 1.329(7) .
N11 C15 1.333(7) .
O22 C26 1.254(7) .
N21 C21 1.336(7) .
N21 C25 1.343(7) .
N21 Ni2 2.141(4) 1_556
O11 C16 1.261(8) .
C23 C22 1.361(8) .
C23 C24 1.382(8) .
C23 C26 1.492(8) .
C13 C12 1.371(8) .
C13 C14 1.382(8) .
C13 C16 1.498(8) .
O21 C26 1.264(8) .
C24 C25 1.379(7) .
C16 O12 1.245(8) .
C22 C21 1.390(8) .
C12 C11 1.381(8) .
C15 C14 1.378(8) .

loop_
_geom_hbond_atom_site_label_D
_geom_hbond_atom_site_label_H
_geom_hbond_atom_site_label_A
_geom_hbond_distance_DH
_geom_hbond_distance_HA
_geom_hbond_distance_DA
_geom_hbond_angle_DHA
_geom_hbond_site_symmetry_A
_geom_hbond_publ_flag
O11 H211 O22 0.8200 1.8100 2.618(9) 167.00 1_555 yes
O21 H221 O12 0.8200 1.8200 2.629(9) 168.00 1_555 yes
